data_7031100
loop_
_publ_author_name
'Boyd, Lynn A.'
'Clegg, William'
'Copley, Royston C. B.'
'Davidson, Matthew G.'
'Fox, Mark A.'
'Hibbert, Thomas G.'
'Howard, Judith A. K.'
'Mackinnon, Angus'
'Peace, Richard J.'
'Wade, Kenneth'

_publ_section_title
;
 Exo-pi-bonding to an ortho-carborane hypercarbon atom: systematic
 icosahedral cage distortions reflected in the structures of the fluoro-,
 hydroxy- and amino-carboranes, 1-X-2-Ph-1,2-C2B10H10 (X=F, OH or NH2) and
 related anions.
;
_journal_issue 17
_journal_name_full 'Dalton transactions (Cambridge, England : 2003)'
_journal_page_first 2786
_journal_page_last 2799
_journal_paper_doi 10.1039/B406422D
_journal_year 2004
_chemical_formula_moiety 'C19 H18 P +,C8 H15 B10 O -'
_chemical_formula_sum 'C27 H33 B10 O P'
_chemical_formula_weight 512.60
_space_group_IT_number 2
_symmetry_cell_setting triclinic
_symmetry_space_group_name_Hall '-P 1'
_symmetry_space_group_name_H-M 'P -1'
_atom_sites_solution_hydrogens difmap
_atom_sites_solution_primary direct
_atom_sites_solution_secondary difmap
_audit_creation_method SHELXL-97
_cell_angle_alpha 84.97(1)
_cell_angle_beta 86.27(1)
_cell_angle_gamma 86.21(1)
_cell_formula_units_Z 2
_cell_length_a 10.845(1)
_cell_length_b 11.260(1)
_cell_length_c 11.511(1)
_cell_measurement_reflns_used 512
_cell_measurement_temperature 150(2)
_cell_measurement_theta_max 20
_cell_measurement_theta_min 10
_cell_volume 1394.7(2)
_computing_cell_refinement 'SMART (Siemens, 1995)'
_computing_data_collection 'SMART (Siemens, 1995)'
_computing_data_reduction 'SAINT (Siemens, 1995)'
_computing_molecular_graphics 'SHELXTL (Bruker, 1998)'
_computing_publication_material 'SHELXTL (Bruker, 1998)'
_computing_structure_refinement 'SHELXL-97 (Sheldrick, 1997)'
_computing_structure_solution 'SHELXS-97 (Sheldrick, 1990)'
_diffrn_ambient_temperature 150(2)
_diffrn_detector_area_resol_mean 8
_diffrn_measured_fraction_theta_full 0.896
_diffrn_measured_fraction_theta_max 0.896
_diffrn_measurement_device_type 'SMART 1K CCD area detector'
_diffrn_measurement_method '\w scans'
_diffrn_radiation_monochromator graphite
_diffrn_radiation_source 'fine-focus sealed tube'
_diffrn_radiation_type MoK\a
_diffrn_radiation_wavelength 0.71073
_diffrn_reflns_av_R_equivalents 0.0459
_diffrn_reflns_av_sigmaI/netI 0.0503
_diffrn_reflns_limit_h_max 12
_diffrn_reflns_limit_h_min -12
_diffrn_reflns_limit_k_max 13
_diffrn_reflns_limit_k_min -12
_diffrn_reflns_limit_l_max 8
_diffrn_reflns_limit_l_min -13
_diffrn_reflns_number 5922
_diffrn_reflns_theta_full 24.99
_diffrn_reflns_theta_max 24.99
_diffrn_reflns_theta_min 1.78
_exptl_absorpt_coefficient_mu 0.120
_exptl_absorpt_correction_type none
_exptl_crystal_colour colourless
_exptl_crystal_density_diffrn 1.221
_exptl_crystal_density_method 'not measured'
_exptl_crystal_description block
_exptl_crystal_F_000 536
_exptl_crystal_size_max 0.5
_exptl_crystal_size_mid 0.4
_exptl_crystal_size_min 0.3
_refine_diff_density_max 0.375
_refine_diff_density_min -0.362
_refine_diff_density_rms 0.082
_refine_ls_extinction_method none
_refine_ls_goodness_of_fit_ref 1.338
_refine_ls_hydrogen_treatment constr
_refine_ls_matrix_type full
_refine_ls_number_parameters 354
_refine_ls_number_reflns 4393
_refine_ls_number_restraints 0
_refine_ls_restrained_S_all 1.338
_refine_ls_R_factor_all 0.1304
_refine_ls_R_factor_gt 0.0980
_refine_ls_shift/su_max 0.002
_refine_ls_shift/su_mean 0.000
_refine_ls_structure_factor_coef Fsqd
_refine_ls_weighting_details 'calc w=1/[\s^2^(Fo^2^)+(0.0000P)^2^+7.2058P] where P=(Fo^2^+2Fc^2^)/3'
_refine_ls_weighting_scheme calc
_refine_ls_wR_factor_gt 0.2034
_refine_ls_wR_factor_ref 0.2298
_reflns_number_gt 3415
_reflns_number_total 4393
_reflns_threshold_expression I>2\s(I)
_cod_data_source_file b406422d.txt
_cod_data_source_block 2
_cod_database_code 7031100

loop_
_symmetry_equiv_pos_as_xyz
'x, y, z'
'-x, -y, -z'

loop_
_atom_site_label
_atom_site_type_symbol
_atom_site_fract_x
_atom_site_fract_y
_atom_site_fract_z
_atom_site_U_iso_or_equiv
_atom_site_adp_type
_atom_site_occupancy
_atom_site_symmetry_multiplicity
_atom_site_calc_flag
_atom_site_refinement_flags
O O 0.3968(4) 0.6431(3) 0.3812(3) 0.0303(10) Uani 1 1 d .
C1 C 0.3192(5) 0.6986(5) 0.3211(5) 0.0251(13) Uani 1 1 d .
C2 C 0.3523(5) 0.8708(5) 0.2562(5) 0.0243(12) Uani 1 1 d .
B3 B 0.2466(6) 0.8405(6) 0.3670(6) 0.0250(14) Uani 1 1 d .
H3 H 0.2649 0.8653 0.4561 0.030 Uiso 1 1 calc R
B4 B 0.1654(6) 0.7136(6) 0.3436(6) 0.0285(15) Uani 1 1 d .
H4 H 0.1204 0.6575 0.4175 0.034 Uiso 1 1 calc R
B5 B 0.2403(6) 0.6561(6) 0.2127(6) 0.0289(15) Uani 1 1 d .
H5 H 0.2478 0.5598 0.1941 0.035 Uiso 1 1 calc R
B6 B 0.3612(6) 0.7542(6) 0.1696(6) 0.0268(15) Uani 1 1 d .
H6 H 0.4535 0.7231 0.1300 0.032 Uiso 1 1 calc R
B7 B 0.2179(6) 0.9547(6) 0.2520(7) 0.0321(16) Uani 1 1 d .
H7 H 0.2091 1.0522 0.2655 0.039 Uiso 1 1 calc R
B8 B 0.1001(7) 0.8587(6) 0.3046(7) 0.0353(17) Uani 1 1 d .
H8 H 0.0145 0.8938 0.3531 0.042 Uiso 1 1 calc R
B9 B 0.0983(7) 0.7452(7) 0.2059(7) 0.0347(17) Uani 1 1 d .
H9 H 0.0105 0.7055 0.1870 0.042 Uiso 1 1 calc R
B10 B 0.2202(7) 0.7684(7) 0.0968(7) 0.0361(18) Uani 1 1 d .
H10 H 0.2151 0.7434 0.0052 0.043 Uiso 1 1 calc R
B11 B 0.2922(7) 0.8991(6) 0.1253(6) 0.0330(16) Uani 1 1 d .
H11 H 0.3342 0.9591 0.0527 0.040 Uiso 1 1 calc R
B12 B 0.1291(7) 0.8929(7) 0.1511(7) 0.0395(19) Uani 1 1 d .
H12 H 0.0621 0.9492 0.0966 0.047 Uiso 1 1 calc R
C21 C 0.4730(5) 0.9171(5) 0.2816(5) 0.0246(13) Uani 1 1 d .
C22 C 0.5224(6) 0.8900(6) 0.3902(5) 0.0320(14) Uani 1 1 d .
H22 H 0.4775 0.8445 0.4501 0.038 Uiso 1 1 calc R
C23 C 0.6363(6) 0.9288(6) 0.4112(6) 0.0382(16) Uani 1 1 d .
H23 H 0.6691 0.9085 0.4854 0.046 Uiso 1 1 calc R
C24 C 0.7036(6) 0.9965(6) 0.3268(6) 0.0377(16) Uani 1 1 d .
H24 H 0.7822 1.0223 0.3420 0.045 Uiso 1 1 calc R
C25 C 0.6541(6) 1.0258(6) 0.2198(6) 0.0374(16) Uani 1 1 d .
H25 H 0.6983 1.0735 0.1612 0.045 Uiso 1 1 calc R
C26 C 0.5408(6) 0.9864(6) 0.1972(5) 0.0336(15) Uani 1 1 d .
H26 H 0.5084 1.0069 0.1229 0.040 Uiso 1 1 calc R
P P 0.72649(13) 0.49794(13) 0.27515(13) 0.0223(4) Uani 1 1 d .
C30 C 0.6833(5) 0.5808(5) 0.3978(5) 0.0280(13) Uani 1 1 d .
H301 H 0.6057 0.6281 0.3841 0.049(12) Uiso 1 1 calc R
H302 H 0.7485 0.6343 0.4089 0.049(12) Uiso 1 1 calc R
H303 H 0.6720 0.5257 0.4678 0.049(12) Uiso 1 1 calc R
C31 C 0.7700(5) 0.5964(5) 0.1503(5) 0.0211(12) Uani 1 1 d .
C32 C 0.7472(5) 0.7193(5) 0.1500(5) 0.0276(13) Uani 1 1 d .
H32 H 0.7018 0.7524 0.2141 0.033 Uiso 1 1 calc R
C33 C 0.7906(6) 0.7934(6) 0.0560(6) 0.0341(15) Uani 1 1 d .
H33 H 0.7759 0.8776 0.0559 0.041 Uiso 1 1 calc R
C34 C 0.8553(6) 0.7448(6) -0.0372(5) 0.0323(14) Uani 1 1 d .
H34 H 0.8868 0.7962 -0.1006 0.039 Uiso 1 1 calc R
C35 C 0.8752(6) 0.6228(6) -0.0402(5) 0.0301(14) Uani 1 1 d .
H35 H 0.9171 0.5902 -0.1063 0.036 Uiso 1 1 calc R
C36 C 0.8332(5) 0.5478(5) 0.0549(5) 0.0271(13) Uani 1 1 d .
H36 H 0.8477 0.4637 0.0545 0.033 Uiso 1 1 calc R
C41 C 0.5999(5) 0.4124(5) 0.2479(4) 0.0212(12) Uani 1 1 d .
C42 C 0.5631(6) 0.4054(5) 0.1351(5) 0.0302(14) Uani 1 1 d .
H42 H 0.6058 0.4456 0.0701 0.036 Uiso 1 1 calc R
C43 C 0.4628(6) 0.3387(6) 0.1188(5) 0.0330(14) Uani 1 1 d .
H43 H 0.4366 0.3340 0.0423 0.040 Uiso 1 1 calc R
C44 C 0.4020(6) 0.2802(6) 0.2119(6) 0.0350(15) Uani 1 1 d .
H44 H 0.3344 0.2340 0.2000 0.042 Uiso 1 1 calc R
C45 C 0.4389(6) 0.2882(7) 0.3232(6) 0.0437(18) Uani 1 1 d .
H45 H 0.3945 0.2488 0.3876 0.052 Uiso 1 1 calc R
C46 C 0.5377(6) 0.3513(6) 0.3431(5) 0.0337(15) Uani 1 1 d .
H46 H 0.5636 0.3537 0.4200 0.040 Uiso 1 1 calc R
C51 C 0.8606(5) 0.4022(5) 0.3101(4) 0.0198(12) Uani 1 1 d .
C52 C 0.9651(5) 0.4559(5) 0.3398(5) 0.0240(12) Uani 1 1 d .
H52 H 0.9644 0.5404 0.3392 0.029 Uiso 1 1 calc R
C53 C 1.0695(6) 0.3862(6) 0.3700(5) 0.0324(14) Uani 1 1 d .
H53 H 1.1404 0.4229 0.3906 0.039 Uiso 1 1 calc R
C54 C 1.0715(6) 0.2631(6) 0.3705(6) 0.0342(15) Uani 1 1 d .
H54 H 1.1434 0.2154 0.3919 0.041 Uiso 1 1 calc R
C55 C 0.9689(6) 0.2099(6) 0.3397(6) 0.0384(16) Uani 1 1 d .
H55 H 0.9705 0.1255 0.3393 0.046 Uiso 1 1 calc R
C56 C 0.8631(6) 0.2790(5) 0.3093(6) 0.0315(14) Uani 1 1 d .
H56 H 0.7926 0.2419 0.2880 0.038 Uiso 1 1 calc R

loop_
_atom_site_aniso_label
_atom_site_aniso_U_11
_atom_site_aniso_U_22
_atom_site_aniso_U_33
_atom_site_aniso_U_23
_atom_site_aniso_U_13
_atom_site_aniso_U_12
O 0.033(2) 0.027(2) 0.031(2) 0.0009(18) -0.0097(19) -0.0012(18)
C1 0.024(3) 0.025(3) 0.025(3) 0.003(2) -0.007(2) 0.000(2)
C2 0.027(3) 0.021(3) 0.024(3) 0.000(2) 0.002(2) -0.001(2)
B3 0.022(3) 0.022(3) 0.031(4) -0.001(3) -0.001(3) -0.006(3)
B4 0.023(4) 0.027(4) 0.037(4) -0.004(3) -0.001(3) -0.008(3)
B5 0.033(4) 0.028(4) 0.028(4) -0.007(3) -0.008(3) -0.006(3)
B6 0.031(4) 0.026(4) 0.024(3) -0.005(3) -0.003(3) -0.006(3)
B7 0.027(4) 0.019(3) 0.048(4) 0.006(3) -0.001(3) 0.002(3)
B8 0.023(4) 0.031(4) 0.050(5) 0.005(3) 0.001(3) 0.000(3)
B9 0.029(4) 0.037(4) 0.037(4) 0.008(3) -0.010(3) -0.007(3)
B10 0.034(4) 0.042(4) 0.033(4) 0.008(3) -0.016(3) -0.013(3)
B11 0.035(4) 0.031(4) 0.034(4) 0.006(3) -0.009(3) -0.008(3)
B12 0.028(4) 0.039(4) 0.050(5) 0.019(4) -0.013(3) -0.009(3)
C21 0.024(3) 0.016(3) 0.034(3) -0.003(2) 0.005(3) -0.004(2)
C22 0.030(3) 0.034(3) 0.032(3) 0.003(3) -0.006(3) -0.008(3)
C23 0.035(4) 0.039(4) 0.042(4) 0.005(3) -0.018(3) -0.007(3)
C24 0.032(4) 0.032(4) 0.051(4) -0.004(3) -0.010(3) -0.006(3)
C25 0.039(4) 0.035(4) 0.040(4) -0.007(3) 0.007(3) -0.019(3)
C26 0.038(4) 0.033(3) 0.030(3) -0.001(3) 0.002(3) -0.012(3)
P 0.0208(8) 0.0216(7) 0.0243(8) -0.0004(6) -0.0022(6) -0.0026(6)
C30 0.029(3) 0.033(3) 0.022(3) -0.007(3) 0.002(2) 0.000(3)
C31 0.021(3) 0.023(3) 0.021(3) -0.001(2) -0.005(2) -0.005(2)
C32 0.026(3) 0.028(3) 0.029(3) -0.005(3) 0.002(3) 0.002(2)
C33 0.034(4) 0.029(3) 0.040(4) 0.002(3) -0.014(3) -0.003(3)
C34 0.030(3) 0.035(4) 0.030(3) 0.010(3) -0.007(3) -0.003(3)
C35 0.029(3) 0.040(4) 0.020(3) -0.002(3) -0.002(2) 0.002(3)
C36 0.024(3) 0.032(3) 0.026(3) -0.005(3) -0.004(2) -0.003(2)
C41 0.023(3) 0.025(3) 0.017(3) -0.004(2) -0.003(2) -0.001(2)
C42 0.033(3) 0.028(3) 0.030(3) 0.002(3) 0.001(3) -0.015(3)
C43 0.035(4) 0.039(4) 0.026(3) -0.004(3) -0.007(3) -0.007(3)
C44 0.028(3) 0.037(4) 0.041(4) -0.001(3) -0.006(3) -0.011(3)
C45 0.040(4) 0.064(5) 0.029(3) 0.011(3) -0.006(3) -0.034(4)
C46 0.036(4) 0.043(4) 0.022(3) 0.010(3) -0.012(3) -0.015(3)
C51 0.020(3) 0.023(3) 0.015(3) 0.000(2) 0.000(2) 0.001(2)
C52 0.025(3) 0.020(3) 0.027(3) -0.004(2) 0.000(2) -0.001(2)
C53 0.026(3) 0.039(4) 0.032(3) 0.003(3) -0.006(3) -0.007(3)
C54 0.031(3) 0.030(3) 0.039(4) 0.001(3) -0.003(3) 0.007(3)
C55 0.029(3) 0.028(3) 0.058(4) 0.003(3) -0.005(3) -0.003(3)
C56 0.028(3) 0.022(3) 0.046(4) -0.007(3) -0.004(3) -0.006(2)

loop_
_atom_type_symbol
_atom_type_description
_atom_type_scat_dispersion_real
_atom_type_scat_dispersion_imag
_atom_type_scat_source
C C 0.0033 0.0016 'International Tables Vol C Tables 4.2.6.8 and 6.1.1.4'
H H 0.0000 0.0000 'International Tables Vol C Tables 4.2.6.8 and 6.1.1.4'
B B 0.0013 0.0007 'International Tables Vol C Tables 4.2.6.8 and 6.1.1.4'
O O 0.0106 0.0060 'International Tables Vol C Tables 4.2.6.8 and 6.1.1.4'
P P 0.1023 0.0942 'International Tables Vol C Tables 4.2.6.8 and 6.1.1.4'

loop_
_geom_angle_atom_site_label_1
_geom_angle_atom_site_label_2
_geom_angle_atom_site_label_3
_geom_angle
O C1 B4 129.9(5)
O C1 B5 130.7(5)
B4 C1 B5 65.6(4)
O C1 B3 119.6(5)
B4 C1 B3 60.6(4)
B5 C1 B3 108.5(4)
O C1 B6 120.3(5)
B4 C1 B6 108.7(4)
B5 C1 B6 60.9(4)
B3 C1 B6 96.4(4)
C21 C2 B11 121.8(5)
C21 C2 B7 124.0(5)
B11 C2 B7 63.3(4)
C21 C2 B3 119.4(5)
B11 C2 B3 114.1(5)
B7 C2 B3 64.2(4)
C21 C2 B6 116.0(5)
B11 C2 B6 64.0(4)
B7 C2 B6 114.2(5)
B3 C2 B6 107.6(4)
C2 B3 B4 111.1(5)
C2 B3 B8 105.9(5)
B4 B3 B8 59.7(4)
C2 B3 B7 57.9(4)
B4 B3 B7 109.0(5)
B8 B3 B7 59.5(4)
C2 B3 C1 71.4(4)
B4 B3 C1 55.1(3)
B8 B3 C1 106.2(5)
B7 B3 C1 115.8(5)
C1 B4 B8 114.4(5)
C1 B4 B3 64.4(4)
B8 B4 B3 60.2(4)
C1 B4 B9 108.8(5)
B8 B4 B9 60.3(4)
B3 B4 B9 106.5(5)
C1 B4 B5 57.4(4)
B8 B4 B5 107.8(5)
B3 B4 B5 105.4(5)
B9 B4 B5 59.4(4)
C1 B5 B10 113.6(5)
C1 B5 B9 108.5(5)
B10 B5 B9 60.1(4)
C1 B5 B6 64.0(4)
B10 B5 B6 60.2(4)
B9 B5 B6 106.5(5)
C1 B5 B4 57.0(3)
B10 B5 B4 107.2(5)
B9 B5 B4 59.5(4)
B6 B5 B4 104.8(4)
C2 B6 B10 105.0(5)
C2 B6 B5 110.4(5)
B10 B6 B5 59.4(4)
C2 B6 B11 57.1(4)
B10 B6 B11 59.5(4)
B5 B6 B11 108.5(5)
C2 B6 C1 70.9(4)
B10 B6 C1 105.7(5)
B5 B6 C1 55.1(3)
B11 B6 C1 114.7(5)
C2 B7 B11 58.2(4)
C2 B7 B8 106.3(5)
B11 B7 B8 108.3(5)
C2 B7 B12 106.1(5)
B11 B7 B12 60.4(4)
B8 B7 B12 60.6(4)
C2 B7 B3 57.9(3)
B11 B7 B3 105.2(5)
B8 B7 B3 59.9(4)
B12 B7 B3 107.1(5)
B4 B8 B7 110.2(5)
B4 B8 B3 60.1(4)
B7 B8 B3 60.6(4)
B4 B8 B9 60.3(4)
B7 B8 B9 107.7(5)
B3 B8 B9 106.5(5)
B4 B8 B12 108.8(5)
B7 B8 B12 59.7(4)
B3 B8 B12 106.9(5)
B9 B8 B12 59.5(4)
B12 B9 B10 60.7(4)
B12 B9 B5 109.4(5)
B10 B9 B5 59.6(4)
B12 B9 B8 60.4(4)
B10 B9 B8 107.8(5)
B5 B9 B8 108.5(5)
B12 B9 B4 108.8(5)
B10 B9 B4 108.1(5)
B5 B9 B4 61.1(4)
B8 B9 B4 59.4(4)
B5 B10 B11 110.3(5)
B5 B10 B9 60.4(4)
B11 B10 B9 107.7(6)
B5 B10 B6 60.4(4)
B11 B10 B6 60.6(4)
B9 B10 B6 106.9(5)
B5 B10 B12 109.0(5)
B11 B10 B12 59.8(4)
B9 B10 B12 59.4(4)
B6 B10 B12 107.4(5)
C2 B11 B7 58.5(4)
C2 B11 B10 106.7(5)
B7 B11 B10 108.4(5)
C2 B11 B12 106.1(5)
B7 B11 B12 60.0(4)
B10 B11 B12 60.6(4)
C2 B11 B6 58.9(4)
B7 B11 B6 106.5(5)
B10 B11 B6 59.9(4)
B12 B11 B6 107.5(5)
B7 B12 B9 108.3(5)
B7 B12 B11 59.6(4)
B9 B12 B11 107.8(5)
B7 B12 B8 59.7(4)
B9 B12 B8 60.2(4)
B11 B12 B8 106.9(5)
B7 B12 B10 107.2(5)
B9 B12 B10 59.9(4)
B11 B12 B10 59.6(4)
B8 B12 B10 107.1(5)
C22 C21 C26 117.9(6)
C22 C21 C2 120.7(5)
C26 C21 C2 121.3(5)
C23 C22 C21 120.3(6)
C22 C23 C24 121.5(6)
C25 C24 C23 118.5(6)
C24 C25 C26 120.6(6)
C25 C26 C21 121.2(6)
C30 P C41 108.6(3)
C30 P C31 110.4(3)
C41 P C31 111.7(2)
C30 P C51 107.7(3)
C41 P C51 111.0(3)
C31 P C51 107.4(2)
C32 C31 C36 120.0(5)
C32 C31 P 121.3(4)
C36 C31 P 118.6(4)
C33 C32 C31 119.9(6)
C34 C33 C32 119.8(6)
C33 C34 C35 121.1(6)
C34 C35 C36 119.3(6)
C31 C36 C35 119.9(6)
C42 C41 C46 120.0(5)
C42 C41 P 121.5(4)
C46 C41 P 118.5(4)
C43 C42 C41 119.2(5)
C44 C43 C42 120.5(6)
C43 C44 C45 119.8(6)
C46 C45 C44 121.6(6)
C45 C46 C41 118.8(5)
C56 C51 C52 119.7(5)
C56 C51 P 122.7(4)
C52 C51 P 117.6(4)
C53 C52 C51 119.9(5)
C52 C53 C54 120.5(6)
C55 C54 C53 119.7(6)
C54 C55 C56 120.4(6)
C51 C56 C55 119.8(6)

loop_
_geom_bond_atom_site_label_1
_geom_bond_atom_site_label_2
_geom_bond_distance
O C1 1.228(7)
C1 B4 1.671(8)
C1 B5 1.679(8)
C1 B3 1.838(8)
C1 B6 1.838(8)
C2 C21 1.496(8)
C2 B11 1.678(9)
C2 B7 1.684(9)
C2 B3 1.685(8)
C2 B6 1.710(8)
B3 B4 1.775(9)
B3 B8 1.777(10)
B3 B7 1.790(9)
B4 B8 1.769(10)
B4 B9 1.785(10)
B4 B5 1.815(10)
B5 B10 1.770(10)
B5 B9 1.784(10)
B5 B6 1.787(9)
B6 B10 1.783(9)
B6 B11 1.796(10)
B7 B11 1.764(11)
B7 B8 1.770(10)
B7 B12 1.771(11)
B8 B9 1.784(11)
B8 B12 1.787(11)
B9 B12 1.771(10)
B9 B10 1.779(11)
B10 B11 1.775(10)
B10 B12 1.794(12)
B11 B12 1.779(10)
C21 C22 1.393(8)
C21 C26 1.394(8)
C22 C23 1.379(9)
C23 C24 1.382(9)
C24 C25 1.380(9)
C25 C26 1.381(9)
P C30 1.781(6)
P C41 1.787(6)
P C31 1.794(5)
P C51 1.798(5)
C31 C32 1.390(8)
C31 C36 1.390(8)
C32 C33 1.384(9)
C33 C34 1.378(9)
C34 C35 1.380(9)
C35 C36 1.393(8)
C41 C42 1.393(8)
C41 C46 1.401(8)
C42 C43 1.392(8)
C43 C44 1.363(9)
C44 C45 1.379(9)
C45 C46 1.366(8)
C51 C56 1.387(8)
C51 C52 1.394(8)
C52 C53 1.380(8)
C53 C54 1.385(9)
C54 C55 1.379(9)
C55 C56 1.390(9)

loop_
_geom_hbond_atom_site_label_D
_geom_hbond_atom_site_label_H
_geom_hbond_atom_site_label_A
_geom_hbond_distance_DH
_geom_hbond_distance_HA
_geom_hbond_distance_DA
_geom_hbond_angle_DHA
C30 H301 O 0.98 2.26 3.154(7) 151
